data_4088873
loop_
_publ_author_name
'McCrea-Hendrick, Madison L.'
'Caputo, Christine A.'
'Linnera, Jarno'
'Vasko, Petra'
'Weinstein, Cory M.'
'Fettinger, James C.'
'Tuononen, Heikki M.'
'Power, Philip P.'

_publ_section_title
;
 Cleavage of Ge--Ge and Sn--Sn Triple Bonds in Heavy Group 14 Element
 Alkyne Analogues (EAriPr4)2 (E = Ge, Sn; AriPr4 =
 C6H3-2,6(C6H3-2,6-iPr2)2) by Reaction with Group 6 Carbonyls
;
_journal_issue 16
_journal_name_full Organometallics
_journal_page_first 2759
_journal_paper_doi 10.1021/acs.organomet.6b00519
_journal_volume 35
_journal_year 2016
_chemical_formula_moiety 'C68 H74 Cr2 Ge2 O8'
_chemical_formula_sum 'C68 H74 Cr2 Ge2 O8'
_chemical_formula_weight 1268.49
_space_group_crystal_system monoclinic
_space_group_IT_number 14
_space_group_name_Hall '-P 2yn'
_space_group_name_H-M_alt 'P 1 21/n 1'
_atom_sites_solution_hydrogens geom
_audit_creation_method SHELXL-2014/7
_cell_angle_alpha 90
_cell_angle_beta 99.6740(10)
_cell_angle_gamma 90
_cell_formula_units_Z 2
_cell_length_a 10.80690(10)
_cell_length_b 20.0758(3)
_cell_length_c 14.1671(2)
_cell_measurement_reflns_used 9600
_cell_measurement_temperature 90(2)
_cell_measurement_theta_max 72.10
_cell_measurement_theta_min 6.06
_cell_volume 3029.95(7)
_computing_cell_refinement 'SAINT (8.34a) (Bruker, 2013)'
_computing_data_collection 'Apex2 (2014.9-1) (Bruker, 2014)'
_computing_data_reduction 'SAINT (8.34a) (Bruker, 2013)'
_computing_molecular_graphics 'Bruker SHELXTL'
_computing_publication_material 'Bruker SHELXTL'
_computing_structure_refinement 'SHELXL-2014/7 (Sheldrick, 2014)'
_computing_structure_solution 'SHELXT (Sheldrick, 2014)'
_diffrn_ambient_temperature 90(2)
_diffrn_measured_fraction_theta_full 0.969
_diffrn_measured_fraction_theta_max 0.929
_diffrn_measurement_device_type 'Bruker APEX-II CCD'
_diffrn_measurement_method '\f and \w scans'
_diffrn_radiation_type CuK\a
_diffrn_radiation_wavelength 1.54178
_diffrn_reflns_av_R_equivalents 0.0229
_diffrn_reflns_av_unetI/netI 0.0412
_diffrn_reflns_Laue_measured_fraction_full 0.969
_diffrn_reflns_Laue_measured_fraction_max 0.929
_diffrn_reflns_limit_h_max 13
_diffrn_reflns_limit_h_min -13
_diffrn_reflns_limit_k_max 24
_diffrn_reflns_limit_k_min -24
_diffrn_reflns_limit_l_max 17
_diffrn_reflns_limit_l_min -16
_diffrn_reflns_number 8259
_diffrn_reflns_point_group_measured_fraction_full 0.969
_diffrn_reflns_point_group_measured_fraction_max 0.929
_diffrn_reflns_theta_full 67.679
_diffrn_reflns_theta_max 72.283
_diffrn_reflns_theta_min 4.699
_exptl_absorpt_coefficient_mu 4.460
_exptl_absorpt_correction_T_max 0.7536
_exptl_absorpt_correction_T_min 0.6221
_exptl_absorpt_correction_type multi-scan
_exptl_absorpt_process_details 'TWINABS V2012/1 (Sheldrick, 2012)'
_exptl_crystal_colour Purple
_exptl_crystal_density_diffrn 1.390
_exptl_crystal_description Block
_exptl_crystal_F_000 1316
_exptl_crystal_size_max 0.108
_exptl_crystal_size_mid 0.104
_exptl_crystal_size_min 0.089
_refine_diff_density_max 1.357
_refine_diff_density_min -0.754
_refine_diff_density_rms 0.083
_refine_ls_extinction_method none
_refine_ls_goodness_of_fit_ref 1.070
_refine_ls_hydrogen_treatment constr
_refine_ls_matrix_type full
_refine_ls_number_parameters 369
_refine_ls_number_reflns 5571
_refine_ls_number_restraints 0
_refine_ls_restrained_S_all 1.070
_refine_ls_R_factor_all 0.0494
_refine_ls_R_factor_gt 0.0433
_refine_ls_shift/su_max 0.001
_refine_ls_shift/su_mean 0.000
_refine_ls_structure_factor_coef Fsqd
_refine_ls_weighting_details 'w=1/[\s^2^(Fo^2^)+(0.0745P)^2^+2.1648P] where P=(Fo^2^+2Fc^2^)/3'
_refine_ls_weighting_scheme calc
_refine_ls_wR_factor_gt 0.1199
_refine_ls_wR_factor_ref 0.1238
_reflns_Friedel_coverage 0.000
_reflns_number_gt 4870
_reflns_number_total 5571
_reflns_threshold_expression 'I > 2\s(I)'
_cod_data_source_file om6b00519_si_001.cif
_cod_data_source_block MMH67TWF1
_cod_depositor_comments
;
The following automatic conversions were performed:

data item '_exptl_absorpt_correction_type' value 'Multi-scan' was
changed to 'multi-scan' in accordance with the
/home/saulius/struct/COD-crude-data/automatic-downloads/DataCite-retrospective/ACS/depositions/lib/dictionaries/cif_core.dic
dictionary named 'cif_core.dic' version 2.4.2 last updated on
2011-04-26.

Automatic conversion script
Id: cif_fix_values 6909 2019-04-08 15:41:33Z antanas 
;
_cod_original_sg_symbol_H-M 'P 21/n'
_cod_database_code 4088873
_shelx_shelxl_version_number 2014/7
_shelx_space_group_comment
; 
The symmetry employed for this shelxl refinement is uniquely defined 
by the following loop, which should always be used as a source of 
symmetry information in preference to the above space-group names. 
They are only intended as comments. 
;
_shelx_estimated_absorpt_t_min 0.644
_shelx_estimated_absorpt_t_max 0.692

loop_
_space_group_symop_operation_xyz
'x, y, z'
'-x+1/2, y+1/2, -z+1/2'
'-x, -y, -z'
'x-1/2, -y-1/2, z-1/2'

loop_
_atom_site_label
_atom_site_type_symbol
_atom_site_fract_x
_atom_site_fract_y
_atom_site_fract_z
_atom_site_U_iso_or_equiv
_atom_site_adp_type
_atom_site_occupancy
_atom_site_site_symmetry_order
_atom_site_calc_flag
_atom_site_refinement_flags_posn
_atom_site_refinement_flags_adp
Ge1 Ge 0.46067(3) 0.56187(2) 0.58442(2) 0.01909(12) Uani 1 1 d . .
Cr1 Cr 0.63584(4) 0.52404(2) 0.51842(3) 0.02015(14) Uani 1 1 d . .
C1 C 0.7252(3) 0.58915(16) 0.5954(2) 0.0255(6) Uani 1 1 d . .
O1 O 0.7843(2) 0.62881(12) 0.64094(16) 0.0372(6) Uani 1 1 d . .
C2 C 0.6731(3) 0.46040(16) 0.6199(2) 0.0251(6) Uani 1 1 d . .
O2 O 0.6987(2) 0.42339(12) 0.68087(16) 0.0348(5) Uani 1 1 d . .
C3 C 0.7831(3) 0.50092(16) 0.4739(2) 0.0256(6) Uani 1 1 d . .
O3 O 0.8751(2) 0.48878(12) 0.44710(17) 0.0325(5) Uani 1 1 d . .
C4 C 0.6023(3) 0.58858(16) 0.4176(2) 0.0250(6) Uani 1 1 d . .
O4 O 0.5903(2) 0.62832(12) 0.35974(16) 0.0352(5) Uani 1 1 d . .
C5 C 0.4219(2) 0.62942(14) 0.67407(18) 0.0166(5) Uani 1 1 d . .
C6 C 0.4307(2) 0.61262(14) 0.77139(19) 0.0174(5) Uani 1 1 d . .
C7 C 0.4029(2) 0.66104(15) 0.8349(2) 0.0216(6) Uani 1 1 d . .
H7 H 0.4103 0.6506 0.9010 0.026 Uiso 1 1 calc R U
C8 C 0.3646(3) 0.72427(15) 0.8034(2) 0.0229(6) Uani 1 1 d . .
H8 H 0.3444 0.7565 0.8476 0.027 Uiso 1 1 calc R U
C9 C 0.3558(2) 0.74048(14) 0.7074(2) 0.0198(5) Uani 1 1 d . .
H9 H 0.3298 0.7840 0.6863 0.024 Uiso 1 1 calc R U
C10 C 0.3847(2) 0.69380(14) 0.64130(19) 0.0173(5) Uani 1 1 d . .
C11 C 0.4676(3) 0.54368(15) 0.80713(18) 0.0188(5) Uani 1 1 d . .
C12 C 0.3727(3) 0.49507(15) 0.80972(19) 0.0210(6) Uani 1 1 d . .
C13 C 0.4091(3) 0.43178(16) 0.8432(2) 0.0256(6) Uani 1 1 d . .
H13 H 0.3469 0.3984 0.8437 0.031 Uiso 1 1 calc R U
C14 C 0.5335(3) 0.41608(16) 0.8759(2) 0.0283(7) Uani 1 1 d . .
H14 H 0.5562 0.3723 0.8977 0.034 Uiso 1 1 calc R U
C15 C 0.6244(3) 0.46420(16) 0.8768(2) 0.0259(6) Uani 1 1 d . .
H15 H 0.7095 0.4535 0.9010 0.031 Uiso 1 1 calc R U
C16 C 0.5942(3) 0.52829(15) 0.84274(19) 0.0208(6) Uani 1 1 d . .
C17 C 0.2339(3) 0.51239(16) 0.7820(2) 0.0256(6) Uani 1 1 d . .
H17 H 0.2247 0.5440 0.7268 0.031 Uiso 1 1 calc R U
C18 C 0.1510(3) 0.45134(18) 0.7514(3) 0.0341(7) Uani 1 1 d . .
H18A H 0.1462 0.4235 0.8075 0.051 Uiso 1 1 calc R U
H18B H 0.1874 0.4255 0.7042 0.051 Uiso 1 1 calc R U
H18C H 0.0665 0.4661 0.7230 0.051 Uiso 1 1 calc R U
C19 C 0.1838(3) 0.54698(18) 0.8650(2) 0.0321(7) Uani 1 1 d . .
H19A H 0.1896 0.5163 0.9194 0.048 Uiso 1 1 calc R U
H19B H 0.0960 0.5598 0.8440 0.048 Uiso 1 1 calc R U
H19C H 0.2341 0.5868 0.8844 0.048 Uiso 1 1 calc R U
C20 C 0.6964(3) 0.58161(16) 0.8529(2) 0.0227(6) Uani 1 1 d . .
H20 H 0.6705 0.6168 0.8036 0.027 Uiso 1 1 calc R U
C21 C 0.8256(3) 0.55517(17) 0.8401(2) 0.0293(7) Uani 1 1 d . .
H21A H 0.8595 0.5270 0.8948 0.044 Uiso 1 1 calc R U
H21B H 0.8826 0.5927 0.8363 0.044 Uiso 1 1 calc R U
H21C H 0.8174 0.5289 0.7810 0.044 Uiso 1 1 calc R U
C22 C 0.7076(3) 0.61345(17) 0.9524(2) 0.0288(7) Uani 1 1 d . .
H22A H 0.7339 0.5796 1.0016 0.043 Uiso 1 1 calc R U
H22B H 0.6260 0.6317 0.9607 0.043 Uiso 1 1 calc R U
H22C H 0.7699 0.6493 0.9585 0.043 Uiso 1 1 calc R U
C23 C 0.3728(3) 0.71305(14) 0.53782(19) 0.0195(5) Uani 1 1 d . .
C24 C 0.4736(3) 0.74561(15) 0.5043(2) 0.0226(6) Uani 1 1 d . .
C25 C 0.4594(3) 0.76363(16) 0.4084(2) 0.0288(7) Uani 1 1 d . .
H25 H 0.5268 0.7847 0.3848 0.035 Uiso 1 1 calc R U
C26 C 0.3475(3) 0.75122(17) 0.3464(2) 0.0336(7) Uani 1 1 d . .
H26 H 0.3398 0.7630 0.2808 0.040 Uiso 1 1 calc R U
C27 C 0.2472(3) 0.72187(17) 0.3799(2) 0.0312(7) Uani 1 1 d . .
H27 H 0.1706 0.7150 0.3372 0.037 Uiso 1 1 calc R U
C28 C 0.2570(3) 0.70231(15) 0.4752(2) 0.0239(6) Uani 1 1 d . .
C29 C 0.5931(3) 0.76510(16) 0.5729(2) 0.0249(6) Uani 1 1 d . .
H29 H 0.6042 0.7332 0.6280 0.030 Uiso 1 1 calc R U
C30 C 0.7117(3) 0.76249(18) 0.5270(3) 0.0328(7) Uani 1 1 d . .
H30A H 0.7178 0.7188 0.4973 0.049 Uiso 1 1 calc R U
H30B H 0.7857 0.7698 0.5762 0.049 Uiso 1 1 calc R U
H30C H 0.7074 0.7973 0.4779 0.049 Uiso 1 1 calc R U
C31 C 0.5797(3) 0.83520(17) 0.6125(3) 0.0323(7) Uani 1 1 d . .
H31A H 0.5638 0.8670 0.5593 0.048 Uiso 1 1 calc R U
H31B H 0.6573 0.8474 0.6553 0.048 Uiso 1 1 calc R U
H31C H 0.5095 0.8360 0.6481 0.048 Uiso 1 1 calc R U
C32 C 0.1435(3) 0.67379(16) 0.5127(2) 0.0275(7) Uani 1 1 d . .
H32 H 0.1753 0.6414 0.5647 0.033 Uiso 1 1 calc R U
C33 C 0.0525(3) 0.63635(18) 0.4358(3) 0.0367(8) Uani 1 1 d . .
H33A H 0.0118 0.6681 0.3878 0.055 Uiso 1 1 calc R U
H33B H -0.0114 0.6138 0.4657 0.055 Uiso 1 1 calc R U
H33C H 0.0991 0.6033 0.4047 0.055 Uiso 1 1 calc R U
C34 C 0.0713(3) 0.72812(18) 0.5560(3) 0.0330(7) Uani 1 1 d . .
H34A H 0.1260 0.7484 0.6106 0.050 Uiso 1 1 calc R U
H34B H -0.0022 0.7085 0.5775 0.050 Uiso 1 1 calc R U
H34C H 0.0438 0.7623 0.5075 0.050 Uiso 1 1 calc R U

loop_
_atom_site_aniso_label
_atom_site_aniso_U_11
_atom_site_aniso_U_22
_atom_site_aniso_U_33
_atom_site_aniso_U_23
_atom_site_aniso_U_13
_atom_site_aniso_U_12
Ge1 0.02637(19) 0.01436(19) 0.01648(18) -0.00223(11) 0.00344(12) 0.00201(12)
Cr1 0.0252(2) 0.0166(3) 0.0187(2) -0.00323(17) 0.00389(18) 0.00075(18)
C1 0.0343(15) 0.0194(15) 0.0222(14) 0.0007(11) 0.0028(11) -0.0018(12)
O1 0.0500(14) 0.0284(14) 0.0312(12) -0.0039(10) 0.0011(10) -0.0097(11)
C2 0.0318(15) 0.0204(16) 0.0227(14) -0.0047(12) 0.0037(11) 0.0001(12)
O2 0.0491(13) 0.0277(13) 0.0273(12) 0.0008(10) 0.0054(10) 0.0057(10)
C3 0.0280(14) 0.0239(16) 0.0244(14) 0.0002(12) 0.0031(11) -0.0004(12)
O3 0.0275(10) 0.0330(14) 0.0375(12) 0.0030(10) 0.0067(9) 0.0040(9)
C4 0.0344(15) 0.0188(15) 0.0219(14) -0.0055(12) 0.0047(11) 0.0036(12)
O4 0.0525(14) 0.0255(13) 0.0290(12) 0.0011(10) 0.0108(10) 0.0066(10)
C5 0.0167(11) 0.0149(13) 0.0175(12) -0.0035(10) 0.0007(9) -0.0017(9)
C6 0.0144(11) 0.0190(14) 0.0183(12) 0.0002(10) 0.0016(9) -0.0008(10)
C7 0.0211(12) 0.0248(16) 0.0189(13) -0.0024(11) 0.0034(10) -0.0006(11)
C8 0.0235(13) 0.0216(15) 0.0246(14) -0.0070(11) 0.0070(10) -0.0001(11)
C9 0.0178(11) 0.0128(13) 0.0284(14) -0.0017(10) 0.0025(10) -0.0002(10)
C10 0.0161(11) 0.0142(13) 0.0213(13) -0.0006(10) 0.0018(9) -0.0015(9)
C11 0.0235(13) 0.0212(15) 0.0121(12) 0.0001(10) 0.0040(10) 0.0005(11)
C12 0.0246(13) 0.0206(15) 0.0181(13) -0.0009(11) 0.0044(10) -0.0025(11)
C13 0.0341(15) 0.0217(16) 0.0224(14) 0.0009(11) 0.0089(11) -0.0040(12)
C14 0.0413(17) 0.0188(16) 0.0257(15) 0.0057(12) 0.0081(12) 0.0048(13)
C15 0.0300(15) 0.0251(17) 0.0225(14) 0.0037(12) 0.0040(11) 0.0065(12)
C16 0.0233(13) 0.0219(15) 0.0174(13) 0.0001(10) 0.0040(10) 0.0018(11)
C17 0.0242(13) 0.0239(16) 0.0271(15) 0.0010(12) -0.0001(11) -0.0044(11)
C18 0.0313(15) 0.0324(19) 0.0379(18) 0.0007(14) 0.0043(13) -0.0110(14)
C19 0.0252(14) 0.0325(19) 0.0398(18) 0.0008(14) 0.0091(13) 0.0009(13)
C20 0.0202(12) 0.0235(16) 0.0245(14) -0.0001(11) 0.0041(10) 0.0024(11)
C21 0.0215(13) 0.0319(18) 0.0342(17) 0.0006(13) 0.0037(12) 0.0029(12)
C22 0.0295(14) 0.0286(17) 0.0279(15) -0.0024(13) 0.0041(12) -0.0007(12)
C23 0.0254(13) 0.0110(13) 0.0217(13) -0.0004(10) 0.0029(10) 0.0022(10)
C24 0.0283(14) 0.0162(15) 0.0239(14) -0.0004(11) 0.0059(11) 0.0048(11)
C25 0.0395(16) 0.0214(16) 0.0278(15) 0.0044(12) 0.0119(13) 0.0049(13)
C26 0.054(2) 0.0263(18) 0.0202(14) 0.0033(12) 0.0041(13) 0.0088(15)
C27 0.0417(17) 0.0229(17) 0.0257(15) -0.0006(12) -0.0038(13) 0.0007(13)
C28 0.0312(14) 0.0152(15) 0.0230(14) -0.0026(11) -0.0021(11) 0.0017(11)
C29 0.0251(13) 0.0223(16) 0.0290(15) 0.0024(12) 0.0093(11) 0.0011(11)
C30 0.0287(15) 0.0303(19) 0.0437(19) 0.0076(14) 0.0181(13) 0.0009(13)
C31 0.0304(15) 0.0257(18) 0.0420(18) -0.0074(14) 0.0100(13) -0.0050(13)
C32 0.0272(14) 0.0197(16) 0.0326(16) 0.0028(12) -0.0039(12) -0.0042(11)
C33 0.0331(16) 0.0280(19) 0.0430(19) 0.0006(15) -0.0109(14) -0.0013(13)
C34 0.0243(14) 0.0336(19) 0.0399(18) 0.0029(14) 0.0017(12) -0.0001(13)

loop_
_atom_type_symbol
_atom_type_description
_atom_type_scat_dispersion_real
_atom_type_scat_dispersion_imag
_atom_type_scat_source
C C 0.0181 0.0091 'International Tables Vol C Tables 4.2.6.8 and 6.1.1.4'
H H 0.0000 0.0000 'International Tables Vol C Tables 4.2.6.8 and 6.1.1.4'
O O 0.0492 0.0322 'International Tables Vol C Tables 4.2.6.8 and 6.1.1.4'
Cr Cr -0.1635 2.4439 'International Tables Vol C Tables 4.2.6.8 and 6.1.1.4'
Ge Ge -1.0885 0.8855 'International Tables Vol C Tables 4.2.6.8 and 6.1.1.4'

loop_
_geom_angle_atom_site_label_1
_geom_angle_atom_site_label_2
_geom_angle_atom_site_label_3
_geom_angle
_geom_angle_site_symmetry_3
C5 Ge1 Cr1 138.76(7) .
C5 Ge1 Cr1 141.39(7) 3_666
Cr1 Ge1 Cr1 79.83(2) 3_666
C1 Cr1 C3 89.13(14) .
C1 Cr1 C2 90.33(13) .
C3 Cr1 C2 90.26(13) .
C1 Cr1 C4 88.65(13) .
C3 Cr1 C4 88.91(13) .
C2 Cr1 C4 178.69(13) .
C1 Cr1 Ge1 85.09(10) .
C3 Cr1 Ge1 174.22(10) .
C2 Cr1 Ge1 89.91(9) .
C4 Cr1 Ge1 90.81(9) .
C1 Cr1 Ge1 174.74(10) 3_666
C3 Cr1 Ge1 85.61(10) 3_666
C2 Cr1 Ge1 89.51(9) 3_666
C4 Cr1 Ge1 91.44(9) 3_666
Ge1 Cr1 Ge1 100.17(2) 3_666
O1 C1 Cr1 177.3(3) .
O2 C2 Cr1 177.9(3) .
O3 C3 Cr1 177.7(3) .
O4 C4 Cr1 175.5(3) .
C6 C5 C10 120.8(2) .
C6 C5 Ge1 119.0(2) .
C10 C5 Ge1 120.25(19) .
C7 C6 C5 118.7(3) .
C7 C6 C11 119.9(2) .
C5 C6 C11 121.4(2) .
C8 C7 C6 121.1(3) .
C8 C7 H7 119.4 .
C6 C7 H7 119.4 .
C7 C8 C9 119.9(3) .
C7 C8 H8 120.0 .
C9 C8 H8 120.0 .
C8 C9 C10 120.9(3) .
C8 C9 H9 119.5 .
C10 C9 H9 119.5 .
C9 C10 C5 118.6(2) .
C9 C10 C23 119.4(2) .
C5 C10 C23 122.1(2) .
C16 C11 C12 120.1(3) .
C16 C11 C6 120.5(2) .
C12 C11 C6 119.3(2) .
C13 C12 C11 118.2(3) .
C13 C12 C17 120.4(3) .
C11 C12 C17 121.3(3) .
C14 C13 C12 121.7(3) .
C14 C13 H13 119.1 .
C12 C13 H13 119.1 .
C15 C14 C13 119.7(3) .
C15 C14 H14 120.2 .
C13 C14 H14 120.2 .
C14 C15 C16 121.3(3) .
C14 C15 H15 119.4 .
C16 C15 H15 119.4 .
C15 C16 C11 118.9(3) .
C15 C16 C20 119.4(3) .
C11 C16 C20 121.5(3) .
C12 C17 C18 113.1(3) .
C12 C17 C19 111.3(2) .
C18 C17 C19 108.2(3) .
C12 C17 H17 108.0 .
C18 C17 H17 108.0 .
C19 C17 H17 108.0 .
C17 C18 H18A 109.5 .
C17 C18 H18B 109.5 .
H18A C18 H18B 109.5 .
C17 C18 H18C 109.5 .
H18A C18 H18C 109.5 .
H18B C18 H18C 109.5 .
C17 C19 H19A 109.5 .
C17 C19 H19B 109.5 .
H19A C19 H19B 109.5 .
C17 C19 H19C 109.5 .
H19A C19 H19C 109.5 .
H19B C19 H19C 109.5 .
C16 C20 C21 113.9(3) .
C16 C20 C22 108.8(2) .
C21 C20 C22 108.7(2) .
C16 C20 H20 108.4 .
C21 C20 H20 108.4 .
C22 C20 H20 108.4 .
C20 C21 H21A 109.5 .
C20 C21 H21B 109.5 .
H21A C21 H21B 109.5 .
C20 C21 H21C 109.5 .
H21A C21 H21C 109.5 .
H21B C21 H21C 109.5 .
C20 C22 H22A 109.5 .
C20 C22 H22B 109.5 .
H22A C22 H22B 109.5 .
C20 C22 H22C 109.5 .
H22A C22 H22C 109.5 .
H22B C22 H22C 109.5 .
C24 C23 C28 120.3(3) .
C24 C23 C10 120.1(2) .
C28 C23 C10 119.5(2) .
C25 C24 C23 118.9(3) .
C25 C24 C29 119.8(3) .
C23 C24 C29 121.2(3) .
C24 C25 C26 120.7(3) .
C24 C25 H25 119.6 .
C26 C25 H25 119.6 .
C27 C26 C25 120.5(3) .
C27 C26 H26 119.8 .
C25 C26 H26 119.8 .
C26 C27 C28 121.0(3) .
C26 C27 H27 119.5 .
C28 C27 H27 119.5 .
C27 C28 C23 118.5(3) .
C27 C28 C32 120.6(3) .
C23 C28 C32 120.9(3) .
C31 C29 C24 110.2(2) .
C31 C29 C30 108.9(3) .
C24 C29 C30 113.4(3) .
C31 C29 H29 108.0 .
C24 C29 H29 108.0 .
C30 C29 H29 108.0 .
C29 C30 H30A 109.5 .
C29 C30 H30B 109.5 .
H30A C30 H30B 109.5 .
C29 C30 H30C 109.5 .
H30A C30 H30C 109.5 .
H30B C30 H30C 109.5 .
C29 C31 H31A 109.5 .
C29 C31 H31B 109.5 .
H31A C31 H31B 109.5 .
C29 C31 H31C 109.5 .
H31A C31 H31C 109.5 .
H31B C31 H31C 109.5 .
C28 C32 C34 111.5(3) .
C28 C32 C33 113.1(3) .
C34 C32 C33 108.9(3) .
C28 C32 H32 107.7 .
C34 C32 H32 107.7 .
C33 C32 H32 107.7 .
C32 C33 H33A 109.5 .
C32 C33 H33B 109.5 .
H33A C33 H33B 109.5 .
C32 C33 H33C 109.5 .
H33A C33 H33C 109.5 .
H33B C33 H33C 109.5 .
C32 C34 H34A 109.5 .
C32 C34 H34B 109.5 .
H34A C34 H34B 109.5 .
C32 C34 H34C 109.5 .
H34A C34 H34C 109.5 .
H34B C34 H34C 109.5 .

loop_
_geom_bond_atom_site_label_1
_geom_bond_atom_site_label_2
_geom_bond_distance
_geom_bond_site_symmetry_2
Ge1 C5 1.951(3) .
Ge1 Cr1 2.3726(5) .
Ge1 Cr1 2.3824(6) 3_666
Cr1 C1 1.864(3) .
Cr1 C3 1.866(3) .
Cr1 C2 1.915(3) .
Cr1 C4 1.918(3) .
Cr1 Ge1 2.3822(6) 3_666
C1 O1 1.149(4) .
C2 O2 1.137(4) .
C3 O3 1.148(4) .
C4 O4 1.135(4) .
C5 C6 1.407(4) .
C5 C10 1.409(4) .
C6 C7 1.391(4) .
C6 C11 1.504(4) .
C7 C8 1.385(4) .
C7 H7 0.9500 .
C8 C9 1.386(4) .
C8 H8 0.9500 .
C9 C10 1.397(4) .
C9 H9 0.9500 .
C10 C23 1.501(4) .
C11 C16 1.411(4) .
C11 C12 1.420(4) .
C12 C13 1.390(4) .
C12 C17 1.526(4) .
C13 C14 1.383(4) .
C13 H13 0.9500 .
C14 C15 1.377(5) .
C14 H14 0.9500 .
C15 C16 1.394(4) .
C15 H15 0.9500 .
C16 C20 1.528(4) .
C17 C18 1.537(4) .
C17 C19 1.539(4) .
C17 H17 1.0000 .
C18 H18A 0.9800 .
C18 H18B 0.9800 .
C18 H18C 0.9800 .
C19 H19A 0.9800 .
C19 H19B 0.9800 .
C19 H19C 0.9800 .
C20 C21 1.533(4) .
C20 C22 1.534(4) .
C20 H20 1.0000 .
C21 H21A 0.9800 .
C21 H21B 0.9800 .
C21 H21C 0.9800 .
C22 H22A 0.9800 .
C22 H22B 0.9800 .
C22 H22C 0.9800 .
C23 C24 1.419(4) .
C23 C28 1.424(4) .
C24 C25 1.390(4) .
C24 C29 1.531(4) .
C25 C26 1.392(5) .
C25 H25 0.9500 .
C26 C27 1.385(5) .
C26 H26 0.9500 .
C27 C28 1.392(4) .
C27 H27 0.9500 .
C28 C32 1.527(4) .
C29 C31 1.530(4) .
C29 C30 1.533(4) .
C29 H29 1.0000 .
C30 H30A 0.9800 .
C30 H30B 0.9800 .
C30 H30C 0.9800 .
C31 H31A 0.9800 .
C31 H31B 0.9800 .
C31 H31C 0.9800 .
C32 C34 1.528(5) .
C32 C33 1.536(4) .
C32 H32 1.0000 .
C33 H33A 0.9800 .
C33 H33B 0.9800 .
C33 H33C 0.9800 .
C34 H34A 0.9800 .
C34 H34B 0.9800 .
C34 H34C 0.9800 .

loop_
_geom_torsion_atom_site_label_1
_geom_torsion_atom_site_label_2
_geom_torsion_atom_site_label_3
_geom_torsion_atom_site_label_4
_geom_torsion
C10 C5 C6 C7 -0.5(4)
Ge1 C5 C6 C7 179.99(19)
C10 C5 C6 C11 178.7(2)
Ge1 C5 C6 C11 -0.8(3)
C5 C6 C7 C8 1.4(4)
C11 C6 C7 C8 -177.8(2)
C6 C7 C8 C9 -1.2(4)
C7 C8 C9 C10 0.2(4)
C8 C9 C10 C5 0.6(4)
C8 C9 C10 C23 179.4(2)
C6 C5 C10 C9 -0.5(4)
Ge1 C5 C10 C9 179.02(18)
C6 C5 C10 C23 -179.2(2)
Ge1 C5 C10 C23 0.3(3)
C7 C6 C11 C16 -87.7(3)
C5 C6 C11 C16 93.1(3)
C7 C6 C11 C12 88.8(3)
C5 C6 C11 C12 -90.4(3)
C16 C11 C12 C13 -3.4(4)
C6 C11 C12 C13 -179.9(2)
C16 C11 C12 C17 173.2(3)
C6 C11 C12 C17 -3.3(4)
C11 C12 C13 C14 1.7(4)
C17 C12 C13 C14 -174.8(3)
C12 C13 C14 C15 0.8(5)
C13 C14 C15 C16 -1.8(5)
C14 C15 C16 C11 0.2(4)
C14 C15 C16 C20 174.9(3)
C12 C11 C16 C15 2.4(4)
C6 C11 C16 C15 178.9(3)
C12 C11 C16 C20 -172.1(3)
C6 C11 C16 C20 4.3(4)
C13 C12 C17 C18 -26.1(4)
C11 C12 C17 C18 157.4(3)
C13 C12 C17 C19 96.0(3)
C11 C12 C17 C19 -80.5(3)
C15 C16 C20 C21 36.2(4)
C11 C16 C20 C21 -149.3(3)
C15 C16 C20 C22 -85.2(3)
C11 C16 C20 C22 89.3(3)
C9 C10 C23 C24 85.5(3)
C5 C10 C23 C24 -95.8(3)
C9 C10 C23 C28 -90.5(3)
C5 C10 C23 C28 88.2(3)
C28 C23 C24 C25 -3.3(4)
C10 C23 C24 C25 -179.2(3)
C28 C23 C24 C29 172.6(3)
C10 C23 C24 C29 -3.3(4)
C23 C24 C25 C26 1.3(5)
C29 C24 C25 C26 -174.7(3)
C24 C25 C26 C27 1.4(5)
C25 C26 C27 C28 -1.9(5)
C26 C27 C28 C23 -0.1(5)
C26 C27 C28 C32 176.4(3)
C24 C23 C28 C27 2.7(4)
C10 C23 C28 C27 178.6(3)
C24 C23 C28 C32 -173.7(3)
C10 C23 C28 C32 2.2(4)
C25 C24 C29 C31 86.1(3)
C23 C24 C29 C31 -89.8(3)
C25 C24 C29 C30 -36.3(4)
C23 C24 C29 C30 147.8(3)
C27 C28 C32 C34 -92.9(3)
C23 C28 C32 C34 83.4(3)
C27 C28 C32 C33 30.2(4)
C23 C28 C32 C33 -153.4(3)
